data_9009599
loop_
_publ_author_name
'Effenberger, H.'
'Pertlik, F.'

_publ_section_title
;
 Die kristallstruktur des finnemanits, Pb5Cl(AsO3)3, mit einem
 vergleich zum strukturtyp des chlorapatits, Ca5Cl(PO4)3
;
_journal_name_full 'Tschermaks Mineralogische und Petrographische Mitteilungen'
_journal_page_first 95
_journal_page_last 107
_journal_volume 26
_journal_year 1979
_chemical_compound_source 'Langban, Varmland, Sweden'
_chemical_formula_sum 'As3 Cl O9 Pb5'
_chemical_name_mineral Finnemanite
_space_group_IT_number 176
_symmetry_space_group_name_Hall '-P 6c'
_symmetry_space_group_name_H-M 'P 63/m'
_cell_angle_alpha 90
_cell_angle_beta 90
_cell_angle_gamma 120
_cell_length_a 10.322
_cell_length_b 10.322
_cell_length_c 7.054
_cell_formula_units_Z 2
_cell_volume 650.869
_database_code_amcsd 0015673
_exptl_crystal_density_diffrn 7.349
_cod_original_formula_sum 'Pb5 Cl As3 O9'
_cod_database_code 9009599

loop_
_space_group_symop_operation_xyz
x,y,z
-x+y,-x,1/2-z
x-y,x,1/2+z
y,-x+y,-z
-y,x-y,z
x,y,1/2-z
-x,-y,1/2+z
x-y,x,-z
-x+y,-x,z
-y,x-y,1/2-z
y,-x+y,1/2+z
-x,-y,-z

loop_
_atom_site_aniso_label
_atom_site_aniso_U_11
_atom_site_aniso_U_22
_atom_site_aniso_U_33
_atom_site_aniso_U_12
_atom_site_aniso_U_13
_atom_site_aniso_U_23
Pb1 0.02875 0.02875 0.01001 0.01444 0.00000 0.00000
Pb2 0.00937 0.01304 0.01950 0.00519 0.00000 0.00000
Cl 0.01849 0.01849 0.00697 0.00925 0.00000 0.00000
As 0.00988 0.01279 0.01659 0.00519 0.00000 0.00000

loop_
_atom_site_label
_atom_site_fract_x
_atom_site_fract_y
_atom_site_fract_z
_atom_site_U_iso_or_equiv
Pb1 0.33333 0.66667 0.98990 ?
Pb2 0.26460 0.03630 0.25000 ?
Cl 0.00000 0.00000 0.00000 ?
As 0.41390 0.40080 0.25000 ?
O1 0.61700 0.46600 0.25000 0.01773
O2 0.36700 0.27700 0.06100 0.02153

loop_
_cod_related_entry_id
_cod_related_entry_database
_cod_related_entry_code
1 AMCSD 0015673
